data_7048203
loop_
_publ_author_name
'Dalton, Hannah L.'
'Lynes, Amy D.'
'Twamley, Brendan'
'Byrne, Kevin'
'Schmitt, Wolfgang'
'Hawes, Chris S.'
'Gunnlaugsson, Thorfinnur'

_publ_section_title
;
 Exploring the reversible host-guest chemistry of a crystalline
 octanuclear Ag(i) metallosupramolecular macrocycle formed from a simple
 pyrazinylpyridine ligand.
;
_journal_issue 48
_journal_name_full 'Dalton transactions (Cambridge, England : 2003)'
_journal_page_first 17266
_journal_page_last 17275
_journal_paper_doi 10.1039/c8dt04583f
_journal_volume 47
_journal_year 2018
_chemical_formula_moiety 'C63 H40 Ag4 F9 N16 O17 S3, C Cl4, C F3 O3 S, 4(C3 H6 O)'
_chemical_formula_sum 'C77 H60 Ag4 Cl4 F12 N16 O24 S4'
_chemical_formula_weight 2522.93
_space_group_crystal_system triclinic
_space_group_IT_number 2
_space_group_name_Hall '-P 1'
_space_group_name_H-M_alt 'P -1'
_symmetry_space_group_name_Hall '-P 1'
_symmetry_space_group_name_H-M 'P -1'
_atom_sites_solution_hydrogens mixed
_atom_sites_solution_primary dual
_audit_creation_date 2018-06-27
_audit_creation_method
;
Olex2 1.2
(compiled 2018.05.29 svn.r3508 for OlexSys, GUI svn.r5506)
;
_audit_update_record
;
2018-10-10 deposited with the CCDC.
2018-11-20 downloaded from the CCDC.
;
_cell_angle_alpha 103.3030(10)
_cell_angle_beta 93.6400(10)
_cell_angle_gamma 93.3890(10)
_cell_formula_units_Z 2
_cell_length_a 12.5434(4)
_cell_length_b 15.3059(5)
_cell_length_c 25.2934(8)
_cell_measurement_reflns_used 9982
_cell_measurement_temperature 100(2)
_cell_measurement_theta_max 28.27
_cell_measurement_theta_min 2.23
_cell_volume 4702.6(3)
_computing_cell_refinement 'SAINT v8.37A (Bruker, 2015)'
_computing_data_collection 'APEX 3 (Bruker, 2016)'
_computing_data_reduction 'SAINT v8.37A (Bruker, 2015)'
_computing_molecular_graphics 'Olex2 (Dolomanov et al., 2009)'
_computing_publication_material 'Olex2 (Dolomanov et al., 2009)'
_computing_structure_refinement 'XL (Sheldrick, 2008)'
_computing_structure_solution 'XT (Sheldrick, 2015)'
_diffrn_ambient_temperature 99.93
_diffrn_detector 'Bruker APEX2 area detector'
_diffrn_detector_area_resol_mean 7.9
_diffrn_detector_type 'CCD area detector'
_diffrn_measured_fraction_theta_full 1.000
_diffrn_measured_fraction_theta_max 0.995
_diffrn_measurement_device 'Kappa diffractometer'
_diffrn_measurement_device_type 'Bruker APEX2 area detector'
_diffrn_measurement_method '\w and \f scans'
_diffrn_radiation_collimation '0.5 mm double-pinhole'
_diffrn_radiation_detector 'Bruker PHOTON 50'
_diffrn_radiation_monochromator graphite
_diffrn_radiation_probe x-ray
_diffrn_radiation_type MoK\a
_diffrn_radiation_wavelength 0.71073
_diffrn_reflns_av_R_equivalents 0.0322
_diffrn_reflns_av_unetI/netI 0.0459
_diffrn_reflns_Laue_measured_fraction_full 1.000
_diffrn_reflns_Laue_measured_fraction_max 0.995
_diffrn_reflns_limit_h_max 16
_diffrn_reflns_limit_h_min -16
_diffrn_reflns_limit_k_max 20
_diffrn_reflns_limit_k_min -20
_diffrn_reflns_limit_l_max 31
_diffrn_reflns_limit_l_min -33
_diffrn_reflns_number 66530
_diffrn_reflns_point_group_measured_fraction_full 1.000
_diffrn_reflns_point_group_measured_fraction_max 0.995
_diffrn_reflns_theta_full 25.242
_diffrn_reflns_theta_max 28.394
_diffrn_reflns_theta_min 1.426
_diffrn_source 'standard sealed X-ray tube'
_diffrn_source_type 'Siemens, KFF Mo 2K -90 C'
_diffrn_standards_number 0
_exptl_absorpt_coefficient_mu 1.128
_exptl_absorpt_correction_T_max 0.7457
_exptl_absorpt_correction_T_min 0.6647
_exptl_absorpt_correction_type multi-scan
_exptl_absorpt_process_details
'SADABS-2016/2 (Bruker,2016/2) was used for absorption correction. wR2(int) was 0.0502 before and 0.0396 after correction. The Ratio of minimum to maximum transmission is 0.8914. The \l/2 correction factor is 0.00150.'
_exptl_crystal_colour yellow
_exptl_crystal_colour_primary yellow
_exptl_crystal_density_diffrn 1.782
_exptl_crystal_density_method 'not measured'
_exptl_crystal_description block
_exptl_crystal_F_000 2508
_exptl_crystal_size_max 0.23
_exptl_crystal_size_mid 0.16
_exptl_crystal_size_min 0.04
_refine_diff_density_max 2.774
_refine_diff_density_min -2.414
_refine_diff_density_rms 0.142
_refine_ls_extinction_method none
_refine_ls_goodness_of_fit_ref 1.070
_refine_ls_hydrogen_treatment mixed
_refine_ls_matrix_type full
_refine_ls_number_parameters 1431
_refine_ls_number_reflns 23507
_refine_ls_number_restraints 236
_refine_ls_restrained_S_all 1.073
_refine_ls_R_factor_all 0.0988
_refine_ls_R_factor_gt 0.0654
_refine_ls_shift/su_max 0.004
_refine_ls_shift/su_mean 0.000
_refine_ls_structure_factor_coef Fsqd
_refine_ls_weighting_details 'w=1/[\s^2^(Fo^2^)+(0.0742P)^2^+26.4210P] where P=(Fo^2^+2Fc^2^)/3'
_refine_ls_weighting_scheme calc
_refine_ls_wR_factor_gt 0.1641
_refine_ls_wR_factor_ref 0.1849
_reflns_Friedel_coverage 0.000
_reflns_number_gt 16695
_reflns_number_total 23507
_reflns_threshold_expression 'I > 2\s(I)'
_cod_data_source_file c8dt04583f2.cif
_cod_data_source_block ccl44
_cod_depositor_comments 'Adding full bibliography for 7048201--7048212.cif.'
_cod_database_code 7048203
_shelx_shelxl_version_number 2014/7
_shelx_space_group_comment
;
The symmetry employed for this shelxl refinement is uniquely defined
by the following loop, which should always be used as a source of
symmetry information in preference to the above space-group names.
They are only intended as comments.
;
_shelx_estimated_absorpt_t_max 0.956
_shelx_estimated_absorpt_t_min 0.781
_olex2_refinement_description
;
1. Fixed Uiso
 At 1.2 times of:
  All C(H) groups
 At 1.5 times of:
  All C(H,H,H) groups, All Cl(H,H) groups
2. Restrained distances
 F2-F3
 2 with sigma of 0.01
 S2-O19
 1.4 with sigma of 0.02
 C16-H16
 0.95 with sigma of 0.01
 C31-H31
 0.95 with sigma of 0.01
 C72-C73 \\sim C74-C73
 with sigma of 0.02
3. Uiso/Uaniso restraints and constraints
Uanis(C67) \\sim Ueq: with sigma of 0.01 and sigma for terminal atoms of 0.01
Uanis(O25) \\sim Ueq: with sigma of 0.02 and sigma for terminal atoms of 0.02
Uanis(F12) \\sim Ueq: with sigma of 0.01 and sigma for terminal atoms of 0.02
Uanis(C74) \\sim Ueq: with sigma of 0.1 and sigma for terminal atoms of 0.2
Uanis(F4) = Uanis(F3)
Uanis(C73) = Uanis(C70)
Uanis(O28) = Uanis(O23)
Uanis(C69) = Uanis(C74)
Uanis(Cl3B) = Uanis(Cl2B) = Uanis(Cl4B) = Uanis(Cl1A) = Uanis(Cl3A) =
Uanis(Cl2A) = Uanis(Cl4A)
4. Rigid body (RIGU) restrains
 F1, F2, F3, C61
 with sigma for 1-2 distances of 0.002 and sigma for 1-3 distances of 0.002
 S4, F14, F17, F18, O23, O24, O25, C67
 with sigma for 1-2 distances of 0.002 and sigma for 1-3 distances of 0.002
 S6, F10, F11, F12, O26, O27, O28, C68
 with sigma for 1-2 distances of 0.002 and sigma for 1-3 distances of 0.002
 C69, C70, C71
 with sigma for 1-2 distances of 0.002 and sigma for 1-3 distances of 0.002
 C72, C73, C74
 with sigma for 1-2 distances of 0.002 and sigma for 1-3 distances of 0.002
 S5, F13, F15, F16, O20, O21, O22, C66
 with sigma for 1-2 distances of 0.002 and sigma for 1-3 distances of 0.002
5. Others
 Sof(Cl2B)=Sof(Cl3B)=Sof(Cl4B)=1-FVAR(1)
 Sof(Cl2A)=Sof(Cl3A)=Sof(Cl4A)=FVAR(1)
 Fixed Sof: F1(0.33333) F2(0.33333) F3(0.33333) F4(0.6667) F5(0.6667)
 F6(0.6667) O10(0.33333) O11(0.6667) O12(0.6667) O13(0.33333) C61(0.33333)
 C62(0.6667) S6(0.25) F10(0.25) F11(0.25) F12(0.25) O26(0.25) O27(0.25)
 O28(0.25) C68(0.25) S4(0.25) F14(0.25) F17(0.25) F18(0.25) O23(0.25) O24(0.25)
 O25(0.25) C67(0.25) S5(0.5) F13(0.5) F15(0.5) F16(0.5) O20(0.5) O21(0.5)
 O22(0.5) C66(0.5) C69(0.6667) H69A(0.6667) H69B(0.6667) H69C(0.6667)
 C70(0.6667) C71(0.6667) H71A(0.6667) H71B(0.6667) H71C(0.6667) C72(0.33333)
 H72A(0.33333) H72B(0.33333) H72C(0.33333) C73(0.33333) C74(0.33333)
 H74A(0.33333) H74B(0.33333) H74C(0.33333)
6.a Free rotating group:
 S6(F10,F11,F12,O26,O27,O28,C68), S4(F14,F17,F18,O23,O24,O25,C67), S5(F13,F15,
 F16,O20,O21,O22,C66)
6.b Aromatic/amide H refined with riding coordinates:
 C2(H2), C4(H4), C5(H5), C7(H7), C8(H8), C12(H12), C14(H14), C15(H15),
 C17(H17), C19(H19), C22(H22), C23(H23), C25(H25), C26(H26), C28(H28), C29(H29),
  C30(H30), C32(H32), C34(H34), C37(H37), C38(H38), C40(H40), C41(H41),
 C43(H43), C44(H44), C45(H45), C46(H46), C47(H47), C49(H49), C52(H52), C53(H53),
  C55(H55), C56(H56), C58(H58), C59(H59), C60(H60)
6.c Idealised Me refined as rotating group:
 C69(H69A,H69B,H69C), C71(H71A,H71B,H71C), C72(H72A,H72B,H72C), C74(H74A,H74B,
 H74C), C78(H78A,H78B,H78C), C80(H80A,H80B,H80C), C81(H81A,H81B,H81C), C83(H83A,
 H83B,H83C), C75(H75A,H75B,H75C), C77(H77A,H77B,H77C)
;
_olex2_submission_special_instructions 'No special instructions were received'

loop_
_space_group_symop_operation_xyz
'x, y, z'
'-x, -y, -z'

loop_
_atom_site_label
_atom_site_type_symbol
_atom_site_fract_x
_atom_site_fract_y
_atom_site_fract_z
_atom_site_U_iso_or_equiv
_atom_site_adp_type
_atom_site_occupancy
_atom_site_site_symmetry_order
_atom_site_calc_flag
_atom_site_refinement_flags_posn
_atom_site_refinement_flags_adp
_atom_site_refinement_flags_occupancy
_atom_site_disorder_assembly
_atom_site_disorder_group
Ag1 Ag 0.87347(4) 0.45906(3) 0.52354(2) 0.03485(12) Uani 1 1 d . . . . .
Ag2 Ag 0.66340(5) 0.32774(3) 0.24172(2) 0.04418(14) Uani 1 1 d . . . . .
Ag3 Ag 0.24865(3) 0.06905(3) 0.03767(2) 0.02510(10) Uani 1 1 d . . . . .
Ag4 Ag -0.09412(5) 0.39611(3) 0.19399(2) 0.04437(14) Uani 1 1 d . . . . .
S1 S -0.30085(14) 0.35766(11) 0.08145(6) 0.0390(3) Uani 1 1 d . . . . .
S2 S 0.81693(13) 0.13606(10) 0.21438(7) 0.0382(3) Uani 1 1 d D . . . .
F1 F -0.3966(15) 0.4257(11) 0.0107(6) 0.073(4) Uani 0.3333 1 d . U P A 2
F2 F -0.4560(16) 0.4583(11) 0.0912(7) 0.092(4) Uani 0.3333 1 d D U P A 2
F3 F -0.326(2) 0.5289(17) 0.0792(11) 0.093(3) Uani 0.3333 1 d D U P A 2
F4 F -0.2855(12) 0.5178(8) 0.0642(5) 0.093(3) Uani 0.6667 1 d . . P B 1
F5 F -0.1484(11) 0.4575(9) 0.0580(4) 0.142(6) Uani 0.6667 1 d . . P B 1
F6 F -0.2771(12) 0.4206(7) -0.0053(4) 0.129(5) Uani 0.6667 1 d . . P B 1
F19 F 0.9169(4) 0.1249(3) 0.30576(18) 0.0622(12) Uani 1 1 d . . . . .
F20 F 0.9167(4) 0.0059(3) 0.2415(2) 0.0576(11) Uani 1 1 d . . . . .
F21 F 1.0172(3) 0.1236(4) 0.2402(3) 0.0834(19) Uani 1 1 d . . . . .
O1 O 1.1926(3) -0.1159(3) 0.57538(19) 0.0400(10) Uani 1 1 d . . . . .
O2 O 1.3373(3) -0.0989(3) 0.62928(19) 0.0387(10) Uani 1 1 d . . . . .
O3 O 0.5750(4) 1.0514(3) 0.47185(19) 0.0393(10) Uani 1 1 d . . . . .
O4 O 0.4255(4) 1.0345(3) 0.4207(2) 0.0458(11) Uani 1 1 d . . . . .
O5 O 0.9724(4) -0.3429(4) 0.0537(3) 0.0628(16) Uani 1 1 d . . . . .
O6 O 1.0009(4) -0.2621(4) 0.1359(2) 0.0512(13) Uani 1 1 d . . . . .
O7 O -0.4980(4) 0.2520(4) -0.1788(2) 0.0562(14) Uani 1 1 d . . . . .
O8 O -0.5305(4) 0.1091(4) -0.2105(2) 0.0519(13) Uani 1 1 d . . . . .
O9 O -0.2683(4) 0.3937(3) 0.13892(19) 0.0458(11) Uani 1 1 d . . . . .
O10 O -0.3660(16) 0.2822(12) 0.0705(7) 0.068(5) Uani 0.3333 1 d . . P C 2
O11 O -0.4191(6) 0.3494(7) 0.0685(3) 0.060(2) Uani 0.6667 1 d . . P C 1
O12 O -0.2505(6) 0.2825(6) 0.0538(3) 0.054(2) Uani 0.6667 1 d . . P C 1
O13 O -0.2023(16) 0.3511(18) 0.0506(8) 0.077(6) Uani 0.3333 1 d . . P C 2
O17 O 0.7223(4) 0.0968(5) 0.2306(4) 0.088(2) Uani 1 1 d . . . . .
O18 O 0.8359(7) 0.1019(4) 0.1590(2) 0.093(3) Uani 1 1 d . . . . .
O19 O 0.8327(4) 0.2323(3) 0.23240(18) 0.0402(10) Uani 1 1 d D . . . .
N1 N 1.0965(4) 0.4518(3) 0.77270(17) 0.0235(9) Uani 1 1 d . . . . .
N2 N 1.0475(4) 0.5701(3) 0.70981(17) 0.0244(9) Uani 1 1 d . . . . .
N3 N 0.9412(4) 0.5061(3) 0.60707(17) 0.0234(9) Uani 1 1 d . . . . .
N4 N 1.2536(4) -0.0720(3) 0.6136(2) 0.0288(10) Uani 1 1 d . . . . .
N5 N 0.6700(3) 0.4841(3) 0.27528(17) 0.0236(9) Uani 1 1 d . . . . .
N6 N 0.7136(4) 0.3593(3) 0.33415(17) 0.0243(9) Uani 1 1 d . . . . .
N7 N 0.8064(4) 0.4150(3) 0.44018(18) 0.0263(9) Uani 1 1 d . . . . .
N8 N 0.5096(4) 1.0069(3) 0.4357(2) 0.0344(11) Uani 1 1 d . . . . .
N9 N 0.3915(3) -0.0097(3) 0.04643(17) 0.0227(9) Uani 1 1 d . . . . .
N10 N 0.3949(4) 0.1719(3) 0.09147(19) 0.0288(10) Uani 1 1 d . . . . .
N11 N 0.5416(4) 0.2542(3) 0.1779(2) 0.0342(11) Uani 1 1 d . . . . .
N12 N 0.9467(4) -0.2861(4) 0.0929(3) 0.0443(14) Uani 1 1 d . . . . .
N13 N 0.0937(3) 0.0799(3) -0.00938(17) 0.0217(8) Uani 1 1 d . . . . .
N14 N 0.1321(4) 0.1600(3) 0.09937(18) 0.0261(9) Uani 1 1 d . . . . .
N15 N 0.0095(4) 0.2946(3) 0.15079(19) 0.0338(11) Uani 1 1 d . . . . .
N16 N -0.4755(4) 0.1746(4) -0.1835(2) 0.0374(12) Uani 1 1 d . . . . .
C1 C 1.0769(4) 0.4187(3) 0.71852(19) 0.0192(9) Uani 1 1 d . . . . .
C2 C 1.0987(4) 0.3327(3) 0.6922(2) 0.0197(9) Uani 1 1 d . . . . .
H2 H 1.0832 0.3123 0.6539 0.024 Uiso 1 1 calc R . . . .
C3 C 1.1435(4) 0.2760(3) 0.7222(2) 0.0203(9) Uani 1 1 d . . . . .
C4 C 1.1637(4) 0.3104(4) 0.7784(2) 0.0257(11) Uani 1 1 d . . . . .
H4 H 1.1940 0.2744 0.8006 0.031 Uiso 1 1 calc R . . . .
C5 C 1.1389(5) 0.3977(4) 0.8015(2) 0.0274(11) Uani 1 1 d . . . . .
H5 H 1.1530 0.4200 0.8397 0.033 Uiso 1 1 calc R . . . .
C6 C 1.1707(4) 0.1848(3) 0.6949(2) 0.0215(10) Uani 1 1 d . . . . .
C7 C 1.1119(4) 0.1374(4) 0.6466(2) 0.0250(11) Uani 1 1 d . . . . .
H7 H 1.0538 0.1639 0.6320 0.030 Uiso 1 1 calc R . . . .
C8 C 1.1377(4) 0.0529(4) 0.6202(2) 0.0265(11) Uani 1 1 d . . . . .
H8 H 1.0973 0.0204 0.5879 0.032 Uiso 1 1 calc R . . . .
C9 C 1.2245(4) 0.0163(3) 0.6420(2) 0.0246(10) Uani 1 1 d . . . . .
C10 C 1.2844(4) 0.0607(4) 0.6894(2) 0.0254(11) Uani 1 1 d . . . . .
H10 H 1.341(5) 0.030(4) 0.704(3) 0.030 Uiso 1 1 d R . . . .
C11 C 1.2561(4) 0.1447(4) 0.7161(2) 0.0236(10) Uani 1 1 d . . . . .
H11 H 1.294(5) 0.178(4) 0.744(3) 0.028 Uiso 1 1 d R . . . .
C12 C 0.9771(4) 0.4497(3) 0.6358(2) 0.0222(10) Uani 1 1 d . . . . .
H12 H 0.9649 0.3867 0.6212 0.027 Uiso 1 1 calc R . . . .
C13 C 1.0322(4) 0.4813(3) 0.68714(19) 0.0193(9) Uani 1 1 d . . . . .
C14 C 1.0083(5) 0.6257(4) 0.6817(2) 0.0293(12) Uani 1 1 d . . . . .
H14 H 1.0164 0.6887 0.6974 0.035 Uiso 1 1 calc R . . . .
C15 C 0.9554(5) 0.5952(4) 0.6299(2) 0.0283(11) Uani 1 1 d . . . . .
H15 H 0.9295 0.6372 0.6107 0.034 Uiso 1 1 calc R . . . .
C16 C 0.6294(5) 0.5406(4) 0.2477(2) 0.0291(12) Uani 1 1 d D . . . .
C17 C 0.5983(4) 0.6245(4) 0.2720(2) 0.0282(11) Uani 1 1 d . . . . .
H17 H 0.5692 0.6618 0.2503 0.034 Uiso 1 1 calc R . . . .
C18 C 0.6101(4) 0.6542(4) 0.3289(2) 0.0238(10) Uani 1 1 d . . . . .
C19 C 0.6517(4) 0.5946(4) 0.3578(2) 0.0227(10) Uani 1 1 d . . . . .
H19 H 0.6604 0.6111 0.3965 0.027 Uiso 1 1 calc R . . . .
C20 C 0.6802(4) 0.5118(4) 0.3300(2) 0.0224(10) Uani 1 1 d . . . . .
C21 C 0.5809(4) 0.7445(4) 0.3572(2) 0.0241(10) Uani 1 1 d . . . . .
C22 C 0.4981(4) 0.7862(4) 0.3355(2) 0.0285(11) Uani 1 1 d . . . . .
H22 H 0.4585 0.7554 0.3025 0.034 Uiso 1 1 calc R . . . .
C23 C 0.4731(4) 0.8717(4) 0.3613(2) 0.0302(12) Uani 1 1 d . . . . .
H23 H 0.4166 0.8998 0.3465 0.036 Uiso 1 1 calc R . . . .
C24 C 0.5326(4) 0.9152(4) 0.4092(2) 0.0291(11) Uani 1 1 d . . . . .
C25 C 0.6152(4) 0.8759(4) 0.4320(2) 0.0289(11) Uani 1 1 d . . . . .
H25 H 0.6550 0.9073 0.4648 0.035 Uiso 1 1 calc R . . . .
C26 C 0.6383(4) 0.7905(4) 0.4061(2) 0.0271(11) Uani 1 1 d . . . . .
H26 H 0.6938 0.7622 0.4216 0.033 Uiso 1 1 calc R . . . .
C27 C 0.7238(4) 0.4465(3) 0.3596(2) 0.0204(10) Uani 1 1 d . . . . .
C28 C 0.7720(4) 0.4742(3) 0.4126(2) 0.0242(10) Uani 1 1 d . . . . .
H28 H 0.7807 0.5367 0.4295 0.029 Uiso 1 1 calc R . . . .
C29 C 0.7927(5) 0.3270(4) 0.4149(2) 0.0313(12) Uani 1 1 d . . . . .
H29 H 0.8137 0.2831 0.4339 0.038 Uiso 1 1 calc R . . . .
C30 C 0.7485(4) 0.2995(4) 0.3615(2) 0.0285(11) Uani 1 1 d . . . . .
H30 H 0.7428 0.2373 0.3440 0.034 Uiso 1 1 calc R . . . .
C31 C 0.3941(4) -0.0970(4) 0.0209(2) 0.0263(11) Uani 1 1 d D . . . .
C32 C 0.4794(4) -0.1470(4) 0.0285(2) 0.0282(11) Uani 1 1 d . . . . .
H32 H 0.4775 -0.2087 0.0100 0.034 Uiso 1 1 calc R . . . .
C33 C 0.5682(4) -0.1070(4) 0.0633(2) 0.0255(11) Uani 1 1 d . . . . .
C34 C 0.5669(4) -0.0167(4) 0.0888(2) 0.0237(10) Uani 1 1 d . . . . .
H34 H 0.6269 0.0135 0.1121 0.028 Uiso 1 1 calc R . . . .
C35 C 0.4767(4) 0.0302(4) 0.0804(2) 0.0226(10) Uani 1 1 d . . . . .
C36 C 0.6629(4) -0.1570(4) 0.0721(2) 0.0273(11) Uani 1 1 d . . . . .
C37 C 0.6887(5) -0.2295(4) 0.0319(3) 0.0334(13) Uani 1 1 d . . . . .
H37 H 0.6428 -0.2495 -0.0006 0.040 Uiso 1 1 calc R . . . .
C38 C 0.7820(5) -0.2735(4) 0.0387(3) 0.0388(14) Uani 1 1 d . . . . .
H38 H 0.7998 -0.3229 0.0113 0.047 Uiso 1 1 calc R . . . .
C39 C 0.8466(5) -0.2432(4) 0.0860(3) 0.0347(13) Uani 1 1 d . . . . .
C40 C 0.8218(5) -0.1719(4) 0.1278(3) 0.0345(13) Uani 1 1 d . . . . .
H40 H 0.8674 -0.1529 0.1604 0.041 Uiso 1 1 calc R . . . .
C41 C 0.7298(4) -0.1298(4) 0.1205(2) 0.0290(12) Uani 1 1 d . . . . .
H41 H 0.7114 -0.0817 0.1486 0.035 Uiso 1 1 calc R . . . .
C42 C 0.4717(4) 0.1257(4) 0.1085(2) 0.0244(10) Uani 1 1 d . . . . .
C43 C 0.5453(5) 0.1678(4) 0.1524(2) 0.0316(12) Uani 1 1 d . . . . .
H43 H 0.5991 0.1340 0.1643 0.038 Uiso 1 1 calc R . . . .
C44 C 0.4647(5) 0.2993(4) 0.1602(2) 0.0358(13) Uani 1 1 d . . . . .
H44 H 0.4600 0.3610 0.1772 0.043 Uiso 1 1 calc R . . . .
C45 C 0.3916(4) 0.2570(4) 0.1173(2) 0.0312(12) Uani 1 1 d . . . . .
H45 H 0.3368 0.2907 0.1060 0.037 Uiso 1 1 calc R . . . .
C46 C 0.0705(4) 0.0345(3) -0.0617(2) 0.0222(10) Uani 1 1 d . . . . .
H46 H 0.1181 -0.0080 -0.0780 0.027 Uiso 1 1 calc R . . . .
C47 C -0.0200(4) 0.0473(3) -0.0927(2) 0.0229(10) Uani 1 1 d . . . . .
H47 H -0.0334 0.0142 -0.1294 0.028 Uiso 1 1 calc R . . . .
C48 C -0.0908(4) 0.1086(3) -0.0697(2) 0.0221(10) Uani 1 1 d . . . . .
C49 C -0.0679(4) 0.1543(3) -0.0150(2) 0.0223(10) Uani 1 1 d . . . . .
H49 H -0.1153 0.1960 0.0024 0.027 Uiso 1 1 calc R . . . .
C50 C 0.0242(4) 0.1384(3) 0.0137(2) 0.0221(10) Uani 1 1 d . . . . .
C51 C -0.1883(4) 0.1267(4) -0.1007(2) 0.0225(10) Uani 1 1 d . . . . .
C52 C -0.2258(4) 0.2129(4) -0.0899(2) 0.0268(11) Uani 1 1 d . . . . .
H52 H -0.1872 0.2607 -0.0637 0.032 Uiso 1 1 calc R . . . .
C53 C -0.3198(4) 0.2288(4) -0.1176(2) 0.0304(12) Uani 1 1 d . . . . .
H53 H -0.3457 0.2871 -0.1108 0.036 Uiso 1 1 calc R . . . .
C54 C -0.3744(4) 0.1574(4) -0.1552(2) 0.0283(12) Uani 1 1 d . . . . .
C55 C -0.3391(4) 0.0728(4) -0.1674(2) 0.0283(12) Uani 1 1 d . . . . .
H55 H -0.3782 0.0258 -0.1939 0.034 Uiso 1 1 calc R . . . .
C56 C -0.2442(4) 0.0569(4) -0.1402(2) 0.0247(10) Uani 1 1 d . . . . .
H56 H -0.2177 -0.0011 -0.1485 0.030 Uiso 1 1 calc R . . . .
C57 C 0.0498(4) 0.1857(3) 0.0722(2) 0.0237(10) Uani 1 1 d . . . . .
C58 C -0.0114(5) 0.2530(4) 0.0981(2) 0.0372(14) Uani 1 1 d . . . . .
H58 H -0.0697 0.2700 0.0778 0.045 Uiso 1 1 calc R . . . .
C59 C 0.0921(5) 0.2692(4) 0.1776(2) 0.0292(12) Uani 1 1 d . . . . .
H59 H 0.1094 0.2975 0.2150 0.035 Uiso 1 1 calc R . . . .
C60 C 0.1536(4) 0.2017(4) 0.1519(2) 0.0281(11) Uani 1 1 d . . . . .
H60 H 0.2122 0.1849 0.1721 0.034 Uiso 1 1 calc R . . . .
C61 C -0.371(3) 0.4428(17) 0.0632(10) 0.067(3) Uani 0.3333 1 d . U P A 2
C62 C -0.2535(18) 0.4436(10) 0.0480(5) 0.089(6) Uani 0.6667 1 d . . P B 1
C64 C 0.9231(5) 0.0958(5) 0.2528(3) 0.0400(14) Uani 1 1 d . . . . .
Cl1A Cl 0.66228(15) 0.63557(14) 0.51939(8) 0.0533(3) Uani 1 1 d . . . . .
Cl2A Cl 0.5247(4) 0.7734(3) 0.5415(2) 0.0533(3) Uani 0.552(9) 1 d . . P D 1
Cl2B Cl 0.4926(5) 0.7649(4) 0.5395(3) 0.0533(3) Uani 0.448(9) 1 d . . P D 2
Cl3A Cl 0.5129(4) 0.6256(3) 0.5970(2) 0.0533(3) Uani 0.552(9) 1 d . . P D 1
Cl3B Cl 0.4857(5) 0.6140(4) 0.5848(3) 0.0533(3) Uani 0.448(9) 1 d . . P D 2
Cl4A Cl 0.4336(4) 0.5924(3) 0.4829(2) 0.0533(3) Uani 0.552(9) 1 d . . P D 1
H16 H 0.613(7) 0.521(6) 0.2096(8) 0.080 Uiso 1 1 d DR . . . .
H31 H 0.333(4) -0.126(6) -0.003(3) 0.080 Uiso 1 1 d DR . . . .
Cl4B Cl 0.4556(5) 0.5950(4) 0.4681(3) 0.0533(3) Uani 0.448(9) 1 d . . P D 2
C63 C 0.5283(5) 0.6555(5) 0.5302(3) 0.0445(16) Uani 1 1 d . . . . .
S6 S 0.7240(5) 0.5518(4) 0.7430(2) 0.0506(15) Uani 0.25 1 d . U P E 3
F10 F 0.5550(6) 0.5176(9) 0.6705(4) 0.065(4) Uani 0.25 1 d G U P E 3
F11 F 0.7062(9) 0.5198(9) 0.6349(3) 0.052(3) Uani 0.25 1 d G U P E 3
F12 F 0.6539(10) 0.4064(5) 0.6662(4) 0.068(4) Uani 0.25 1 d G U P E 3
O26 O 0.6582(8) 0.5173(8) 0.7797(3) 0.048(3) Uani 0.25 1 d G U P E 3
O27 O 0.8300(5) 0.5198(8) 0.7393(4) 0.052(4) Uani 0.25 1 d G U P E 3
O28 O 0.7176(9) 0.6461(4) 0.7442(4) 0.070(3) Uani 0.25 1 d G U P E 3
C68 C 0.6566(6) 0.4963(6) 0.6754(3) 0.057(3) Uani 0.25 1 d G U P E 3
S4 S 0.6629(7) 0.5967(6) 0.7027(4) 0.072(2) Uani 0.25 1 d . U P F 1
F14 F 0.6644(14) 0.4186(6) 0.6836(7) 0.089(5) Uani 0.25 1 d G U P F 1
F17 F 0.8033(10) 0.4899(10) 0.7323(8) 0.092(5) Uani 0.25 1 d G U P F 1
F18 F 0.6527(13) 0.4832(10) 0.7678(6) 0.088(5) Uani 0.25 1 d G U P F 1
O23 O 0.7053(11) 0.6657(7) 0.7497(5) 0.070(3) Uani 0.25 1 d G U P F 1
O24 O 0.7186(12) 0.5923(9) 0.6540(5) 0.078(4) Uani 0.25 1 d G U P F 1
O25 O 0.5474(7) 0.5846(9) 0.6944(7) 0.071(5) Uani 0.25 1 d G U P F 1
C67 C 0.6975(9) 0.4921(6) 0.7225(5) 0.078(3) Uani 0.25 1 d G U P F 1
S3 S 0.93573(10) 0.70273(8) 0.48789(5) 0.0230(3) Uani 1 1 d . . . . .
F7 F 0.9582(3) 0.8206(3) 0.58153(16) 0.0542(11) Uani 1 1 d . . . . .
F8 F 0.9591(3) 0.8788(2) 0.51165(18) 0.0507(10) Uani 1 1 d . . . . .
F9 F 0.8102(3) 0.8244(3) 0.53398(18) 0.0521(11) Uani 1 1 d . . . . .
O14 O 1.0506(3) 0.7059(3) 0.48481(17) 0.0319(9) Uani 1 1 d . . . . .
O15 O 0.8950(3) 0.6390(3) 0.51719(17) 0.0355(9) Uani 1 1 d . . . . .
O16 O 0.8733(3) 0.7007(3) 0.43814(15) 0.0276(8) Uani 1 1 d . . . . .
C65 C 0.9143(5) 0.8132(4) 0.5313(2) 0.0343(13) Uani 1 1 d . . . . .
S5 S 0.6738(3) 0.59397(19) 0.72574(12) 0.0351(7) Uani 0.5 1 d . U P G 2
F13 F 0.6771(5) 0.4637(4) 0.63605(17) 0.081(3) Uani 0.5 1 d G U P G 2
F15 F 0.6295(4) 0.4169(2) 0.7057(3) 0.076(3) Uani 0.5 1 d G U P G 2
F16 F 0.7952(4) 0.4562(3) 0.7000(3) 0.0511(19) Uani 0.5 1 d G U P G 2
O20 O 0.5627(3) 0.6014(3) 0.7096(2) 0.041(2) Uani 0.5 1 d G U P G 2
O21 O 0.6969(5) 0.5930(3) 0.78229(11) 0.052(2) Uani 0.5 1 d G U P G 2
O22 O 0.7509(4) 0.6462(3) 0.7033(2) 0.0443(19) Uani 0.5 1 d G U P G 2
C66 C 0.6949(3) 0.4770(2) 0.69019(18) 0.053(2) Uani 0.5 1 d G U P G 2
O32 O 0.7988(6) 0.6199(4) 0.9159(2) 0.0704(18) Uani 1 1 d . . . . .
C69 C 0.8580(18) 0.4828(11) 0.8701(9) 0.102(5) Uani 0.6667 1 d . U P H 1
H69A H 0.8715 0.4906 0.8336 0.152 Uiso 0.6667 1 calc GR . P H 1
H69B H 0.8323 0.4201 0.8676 0.152 Uiso 0.6667 1 calc GR . P H 1
H69C H 0.9245 0.4975 0.8938 0.152 Uiso 0.6667 1 calc GR . P H 1
C70 C 0.7757(18) 0.5434(11) 0.8930(6) 0.076(4) Uani 0.6667 1 d . U P H 1
C71 C 0.6535(19) 0.4967(13) 0.8831(10) 0.106(5) Uani 0.6667 1 d . U P H 1
H71A H 0.6144 0.5198 0.9151 0.160 Uiso 0.6667 1 calc GR . P H 1
H71B H 0.6552 0.4313 0.8773 0.160 Uiso 0.6667 1 calc GR . P H 1
H71C H 0.6175 0.5110 0.8510 0.160 Uiso 0.6667 1 calc GR . P H 1
C72 C 0.728(4) 0.484(2) 0.906(2) 0.123(14) Uani 0.3333 1 d D U P H 2
H72A H 0.7443 0.4367 0.9250 0.185 Uiso 0.3333 1 calc GR . P H 2
H72B H 0.7051 0.4555 0.8675 0.185 Uiso 0.3333 1 calc GR . P H 2
H72C H 0.6701 0.5175 0.9227 0.185 Uiso 0.3333 1 calc GR . P H 2
C73 C 0.827(3) 0.547(2) 0.9087(14) 0.076(4) Uani 0.3333 1 d D U P H 2
C74 C 0.925(4) 0.509(2) 0.8836(19) 0.102(5) Uani 0.3333 1 d D U P H 2
H74A H 0.9419 0.5383 0.8542 0.152 Uiso 0.3333 1 calc GR . P H 2
H74B H 0.9104 0.4442 0.8688 0.152 Uiso 0.3333 1 calc GR . P H 2
H74C H 0.9850 0.5204 0.9114 0.152 Uiso 0.3333 1 calc GR . P H 2
O31 O 0.7020(4) 0.1525(5) 0.7320(2) 0.0715(19) Uani 1 1 d . . . . .
C78 C 0.8268(7) 0.2810(6) 0.7563(3) 0.065(2) Uani 1 1 d . . . . .
H78A H 0.8593 0.2990 0.7258 0.097 Uiso 1 1 calc GR . . . .
H78B H 0.8788 0.2945 0.7882 0.097 Uiso 1 1 calc GR . . . .
H78C H 0.7633 0.3143 0.7650 0.097 Uiso 1 1 calc GR . . . .
C79 C 0.7953(5) 0.1830(6) 0.7410(3) 0.0487(19) Uani 1 1 d . . . . .
C80 C 0.8830(6) 0.1209(6) 0.7380(4) 0.061(2) Uani 1 1 d . . . . .
H80A H 0.9230 0.1314 0.7737 0.091 Uiso 1 1 calc GR . . . .
H80B H 0.9315 0.1320 0.7110 0.091 Uiso 1 1 calc GR . . . .
H80C H 0.8522 0.0584 0.7273 0.091 Uiso 1 1 calc GR . . . .
O29 O 0.1210(3) 0.7698(3) 0.37568(19) 0.0422(11) Uani 1 1 d . . . . .
C81 C 0.1833(6) 0.9085(5) 0.4368(3) 0.0505(18) Uani 1 1 d . . . . .
H81A H 0.1266 0.9327 0.4171 0.076 Uiso 1 1 calc GR . . . .
H81B H 0.2527 0.9388 0.4333 0.076 Uiso 1 1 calc GR . . . .
H81C H 0.1695 0.9190 0.4753 0.076 Uiso 1 1 calc GR . . . .
C82 C 0.1848(5) 0.8095(4) 0.4132(3) 0.0357(13) Uani 1 1 d . . . . .
C83 C 0.2694(5) 0.7623(5) 0.4378(3) 0.0451(16) Uani 1 1 d . . . . .
H83A H 0.2608 0.6977 0.4206 0.068 Uiso 1 1 calc GR . . . .
H83B H 0.2622 0.7714 0.4770 0.068 Uiso 1 1 calc GR . . . .
H83C H 0.3404 0.7868 0.4318 0.068 Uiso 1 1 calc GR . . . .
O30 O 0.6729(6) 0.8727(4) 0.7705(2) 0.077(2) Uani 1 1 d . . . . .
C75 C 0.7227(8) 0.8386(9) 0.6810(5) 0.098(4) Uani 1 1 d . . . . .
H75A H 0.7947 0.8609 0.6977 0.147 Uiso 1 1 calc GR . . . .
H75B H 0.7026 0.8715 0.6534 0.147 Uiso 1 1 calc GR . . . .
H75C H 0.7221 0.7742 0.6638 0.147 Uiso 1 1 calc GR . . . .
C76 C 0.6457(6) 0.8521(5) 0.7230(3) 0.0522(19) Uani 1 1 d . . . . .
C77 C 0.5317(7) 0.8387(8) 0.7032(4) 0.078(3) Uani 1 1 d . . . . .
H77A H 0.5106 0.7741 0.6914 0.117 Uiso 1 1 calc GR . . . .
H77B H 0.5202 0.8668 0.6724 0.117 Uiso 1 1 calc GR . . . .
H77C H 0.4884 0.8663 0.7326 0.117 Uiso 1 1 calc GR . . . .

loop_
_atom_site_aniso_label
_atom_site_aniso_U_11
_atom_site_aniso_U_22
_atom_site_aniso_U_33
_atom_site_aniso_U_23
_atom_site_aniso_U_13
_atom_site_aniso_U_12
Ag1 0.0498(3) 0.0286(2) 0.0233(2) 0.00446(16) -0.01456(19) 0.00548(19)
Ag2 0.0632(3) 0.0308(2) 0.0295(2) -0.00396(18) -0.0214(2) 0.0013(2)
Ag3 0.02101(18) 0.0273(2) 0.0257(2) 0.00482(15) -0.00431(15) 0.00330(15)
Ag4 0.0671(3) 0.0373(3) 0.0226(2) -0.00720(18) -0.0093(2) 0.0250(2)
S1 0.0436(9) 0.0382(8) 0.0312(8) -0.0001(6) 0.0010(6) 0.0063(7)
S2 0.0394(8) 0.0309(8) 0.0386(8) -0.0017(6) -0.0059(7) 0.0055(6)
F1 0.102(9) 0.074(7) 0.045(5) 0.014(4) -0.010(5) 0.041(6)
F2 0.142(9) 0.070(8) 0.069(7) 0.017(6) 0.009(6) 0.040(6)
F3 0.169(10) 0.051(4) 0.057(7) 0.009(4) -0.004(5) 0.016(6)
F4 0.169(10) 0.051(4) 0.057(7) 0.009(4) -0.004(5) 0.016(6)
F5 0.176(12) 0.146(10) 0.082(7) 0.011(6) 0.015(7) -0.117(10)
F6 0.245(15) 0.089(7) 0.048(5) 0.023(5) 0.000(7) -0.048(8)
F19 0.085(3) 0.058(3) 0.045(2) 0.020(2) -0.014(2) 0.003(2)
F20 0.057(3) 0.038(2) 0.080(3) 0.017(2) 0.006(2) 0.0154(19)
F21 0.030(2) 0.103(4) 0.145(5) 0.082(4) 0.014(3) 0.007(2)
O1 0.037(2) 0.025(2) 0.050(3) -0.0052(18) -0.008(2) 0.0043(17)
O2 0.038(2) 0.032(2) 0.047(3) 0.0084(19) -0.003(2) 0.0130(18)
O3 0.038(2) 0.033(2) 0.044(3) 0.0049(19) -0.002(2) -0.0003(18)
O4 0.036(2) 0.044(3) 0.055(3) 0.007(2) 0.000(2) 0.011(2)
O5 0.047(3) 0.043(3) 0.098(5) 0.012(3) 0.005(3) 0.022(2)
O6 0.032(2) 0.069(3) 0.067(3) 0.042(3) 0.005(2) 0.013(2)
O7 0.051(3) 0.061(3) 0.057(3) 0.015(3) -0.018(2) 0.020(3)
O8 0.030(2) 0.077(4) 0.045(3) 0.014(3) -0.017(2) -0.002(2)
O9 0.049(3) 0.044(3) 0.039(3) 0.000(2) -0.005(2) 0.003(2)
O10 0.084(13) 0.048(10) 0.055(10) -0.007(8) -0.027(9) -0.033(9)
O11 0.043(4) 0.079(6) 0.041(4) -0.016(4) -0.007(3) 0.013(4)
O12 0.044(4) 0.058(5) 0.045(4) -0.016(4) -0.007(3) 0.012(4)
O13 0.059(11) 0.120(19) 0.069(12) 0.041(13) 0.019(10) 0.042(12)
O17 0.034(3) 0.075(4) 0.171(8) 0.070(5) -0.019(4) -0.003(3)
O18 0.182(8) 0.057(4) 0.034(3) -0.009(3) -0.003(4) 0.048(4)
O19 0.044(2) 0.030(2) 0.043(3) 0.0026(18) -0.008(2) 0.0058(19)
N1 0.028(2) 0.026(2) 0.016(2) 0.0013(16) 0.0012(17) 0.0049(17)
N2 0.034(2) 0.019(2) 0.019(2) 0.0009(16) 0.0011(18) 0.0007(17)
N3 0.028(2) 0.024(2) 0.018(2) 0.0026(16) 0.0005(17) 0.0090(17)
N4 0.029(2) 0.023(2) 0.034(3) 0.0063(19) -0.001(2) 0.0029(18)
N5 0.024(2) 0.028(2) 0.017(2) 0.0049(17) -0.0023(17) -0.0013(17)
N6 0.026(2) 0.023(2) 0.021(2) 0.0018(16) -0.0038(17) 0.0004(17)
N7 0.029(2) 0.024(2) 0.024(2) 0.0036(17) -0.0059(18) 0.0045(18)
N8 0.033(3) 0.032(3) 0.040(3) 0.011(2) 0.005(2) 0.004(2)
N9 0.020(2) 0.028(2) 0.018(2) 0.0042(17) -0.0011(16) -0.0021(17)
N10 0.026(2) 0.026(2) 0.030(2) -0.0008(18) -0.0050(19) 0.0049(18)
N11 0.040(3) 0.031(3) 0.027(2) 0.002(2) -0.011(2) 0.000(2)
N12 0.031(3) 0.042(3) 0.070(4) 0.031(3) 0.007(3) 0.006(2)
N13 0.024(2) 0.020(2) 0.021(2) 0.0039(16) -0.0041(17) 0.0020(16)
N14 0.027(2) 0.026(2) 0.023(2) 0.0016(17) -0.0059(18) 0.0033(18)
N15 0.043(3) 0.031(3) 0.023(2) -0.0022(19) -0.008(2) 0.015(2)
N16 0.029(3) 0.057(4) 0.028(3) 0.014(2) -0.004(2) 0.007(2)
C1 0.016(2) 0.025(2) 0.017(2) 0.0043(18) 0.0023(17) 0.0022(18)
C2 0.019(2) 0.022(2) 0.018(2) 0.0050(18) 0.0006(18) 0.0017(18)
C3 0.017(2) 0.023(2) 0.021(2) 0.0065(19) 0.0009(18) 0.0003(18)
C4 0.030(3) 0.027(3) 0.023(3) 0.009(2) 0.001(2) 0.005(2)
C5 0.035(3) 0.033(3) 0.015(2) 0.007(2) 0.002(2) 0.004(2)
C6 0.021(2) 0.024(2) 0.021(2) 0.0086(19) -0.0009(19) 0.0000(19)
C7 0.021(2) 0.024(3) 0.029(3) 0.007(2) -0.004(2) 0.0003(19)
C8 0.024(2) 0.023(3) 0.031(3) 0.005(2) -0.005(2) 0.000(2)
C9 0.024(2) 0.019(2) 0.030(3) 0.005(2) 0.001(2) 0.0007(19)
C10 0.025(3) 0.022(2) 0.033(3) 0.014(2) -0.001(2) 0.004(2)
C11 0.023(2) 0.026(3) 0.022(2) 0.008(2) -0.004(2) 0.001(2)
C12 0.024(2) 0.022(2) 0.019(2) 0.0019(18) -0.0003(19) 0.0073(19)
C13 0.021(2) 0.020(2) 0.016(2) 0.0014(17) 0.0012(18) 0.0034(18)
C14 0.043(3) 0.018(2) 0.024(3) 0.0005(19) -0.001(2) 0.004(2)
C15 0.038(3) 0.023(3) 0.023(3) 0.005(2) -0.002(2) 0.008(2)
C16 0.030(3) 0.039(3) 0.019(2) 0.009(2) -0.004(2) -0.005(2)
C17 0.028(3) 0.035(3) 0.024(3) 0.014(2) -0.006(2) 0.004(2)
C18 0.020(2) 0.028(3) 0.025(3) 0.009(2) -0.001(2) 0.001(2)
C19 0.020(2) 0.028(3) 0.021(2) 0.009(2) -0.0031(19) 0.0018(19)
C20 0.017(2) 0.030(3) 0.021(2) 0.008(2) -0.0012(18) -0.0024(19)
C21 0.020(2) 0.031(3) 0.025(3) 0.012(2) 0.001(2) 0.002(2)
C22 0.021(2) 0.034(3) 0.030(3) 0.011(2) -0.004(2) 0.000(2)
C23 0.022(3) 0.032(3) 0.040(3) 0.016(2) -0.003(2) 0.004(2)
C24 0.025(3) 0.028(3) 0.035(3) 0.009(2) 0.006(2) 0.002(2)
C25 0.028(3) 0.032(3) 0.027(3) 0.008(2) -0.003(2) -0.001(2)
C26 0.025(3) 0.032(3) 0.025(3) 0.010(2) -0.002(2) 0.000(2)
C27 0.020(2) 0.020(2) 0.020(2) 0.0021(18) 0.0017(19) 0.0019(18)
C28 0.026(3) 0.020(2) 0.024(3) 0.0039(19) -0.005(2) 0.002(2)
C29 0.041(3) 0.025(3) 0.025(3) 0.003(2) -0.009(2) 0.007(2)
C30 0.032(3) 0.022(3) 0.028(3) 0.000(2) -0.005(2) 0.004(2)
C31 0.024(3) 0.031(3) 0.023(3) 0.006(2) 0.001(2) -0.001(2)
C32 0.027(3) 0.027(3) 0.028(3) 0.004(2) -0.005(2) 0.002(2)
C33 0.026(3) 0.028(3) 0.026(3) 0.012(2) 0.007(2) 0.002(2)
C34 0.020(2) 0.027(3) 0.025(3) 0.011(2) -0.001(2) -0.0012(19)
C35 0.023(2) 0.027(3) 0.017(2) 0.0057(19) 0.0021(19) 0.000(2)
C36 0.025(3) 0.030(3) 0.032(3) 0.015(2) 0.008(2) 0.004(2)
C37 0.033(3) 0.034(3) 0.036(3) 0.013(2) 0.005(2) 0.008(2)
C38 0.041(3) 0.037(3) 0.045(4) 0.018(3) 0.012(3) 0.013(3)
C39 0.026(3) 0.039(3) 0.049(4) 0.027(3) 0.010(3) 0.008(2)
C40 0.026(3) 0.039(3) 0.044(3) 0.023(3) 0.003(2) -0.003(2)
C41 0.023(3) 0.037(3) 0.031(3) 0.018(2) 0.001(2) 0.000(2)
C42 0.024(2) 0.027(3) 0.021(2) 0.005(2) -0.002(2) 0.001(2)
C43 0.034(3) 0.030(3) 0.026(3) 0.002(2) -0.010(2) 0.000(2)
C44 0.040(3) 0.028(3) 0.034(3) -0.001(2) -0.006(3) 0.003(2)
C45 0.026(3) 0.028(3) 0.035(3) -0.002(2) -0.007(2) 0.005(2)
C46 0.027(3) 0.019(2) 0.019(2) 0.0012(18) 0.0010(19) 0.0001(19)
C47 0.024(2) 0.026(3) 0.017(2) 0.0022(19) 0.0006(19) 0.000(2)
C48 0.024(2) 0.024(2) 0.018(2) 0.0060(19) -0.0042(19) -0.0034(19)
C49 0.023(2) 0.023(2) 0.019(2) 0.0029(19) -0.0030(19) 0.0038(19)
C50 0.027(3) 0.020(2) 0.018(2) 0.0047(18) -0.0027(19) 0.0019(19)
C51 0.020(2) 0.029(3) 0.019(2) 0.0061(19) -0.0005(19) -0.0010(19)
C52 0.025(3) 0.032(3) 0.024(3) 0.009(2) -0.006(2) 0.001(2)
C53 0.027(3) 0.038(3) 0.028(3) 0.013(2) -0.001(2) 0.008(2)
C54 0.021(2) 0.044(3) 0.023(3) 0.016(2) -0.005(2) 0.001(2)
C55 0.024(3) 0.041(3) 0.018(2) 0.007(2) -0.004(2) -0.003(2)
C56 0.025(3) 0.030(3) 0.019(2) 0.006(2) -0.001(2) 0.002(2)
C57 0.025(2) 0.023(2) 0.022(2) 0.0031(19) -0.005(2) 0.004(2)
C58 0.052(4) 0.033(3) 0.023(3) -0.002(2) -0.012(3) 0.018(3)
C59 0.036(3) 0.032(3) 0.017(2) 0.001(2) -0.003(2) 0.007(2)
C60 0.029(3) 0.029(3) 0.024(3) 0.004(2) -0.005(2) 0.005(2)
C61 0.121(9) 0.042(5) 0.041(6) 0.012(4) -0.013(5) 0.035(5)
C62 0.160(18) 0.054(8) 0.041(7) 0.005(6) -0.002(9) -0.045(10)
C64 0.030(3) 0.043(4) 0.048(4) 0.014(3) 0.002(3) 0.003(3)
Cl1A 0.0467(8) 0.0562(7) 0.0582(8) 0.0140(5) 0.0113(6) 0.0043(6)
Cl2A 0.0467(8) 0.0562(7) 0.0582(8) 0.0140(5) 0.0113(6) 0.0043(6)
Cl2B 0.0467(8) 0.0562(7) 0.0582(8) 0.0140(5) 0.0113(6) 0.0043(6)
Cl3A 0.0467(8) 0.0562(7) 0.0582(8) 0.0140(5) 0.0113(6) 0.0043(6)
Cl3B 0.0467(8) 0.0562(7) 0.0582(8) 0.0140(5) 0.0113(6) 0.0043(6)
Cl4A 0.0467(8) 0.0562(7) 0.0582(8) 0.0140(5) 0.0113(6) 0.0043(6)
Cl4B 0.0467(8) 0.0562(7) 0.0582(8) 0.0140(5) 0.0113(6) 0.0043(6)
C63 0.036(3) 0.035(3) 0.063(5) 0.010(3) 0.006(3) 0.007(3)
S6 0.035(3) 0.058(3) 0.054(3) 0.002(3) 0.007(3) 0.007(3)
F10 0.045(5) 0.079(8) 0.065(7) 0.007(6) 0.006(4) -0.003(5)
F11 0.031(6) 0.071(8) 0.050(5) 0.007(5) -0.001(4) -0.002(5)
F12 0.074(8) 0.068(5) 0.055(7) 0.002(4) 0.007(6) -0.004(4)
O26 0.042(6) 0.042(7) 0.052(6) -0.011(5) 0.010(5) 0.006(5)
O27 0.036(4) 0.051(8) 0.062(8) 0.001(6) 0.006(4) 0.003(4)
O28 0.049(5) 0.058(4) 0.093(5) 0.003(3) -0.008(4) 0.001(3)
C68 0.043(5) 0.067(6) 0.055(4) 0.003(4) 0.007(3) -0.005(4)
S4 0.039(4) 0.068(4) 0.095(6) -0.005(4) 0.000(4) -0.007(3)
F14 0.073(9) 0.075(6) 0.112(8) 0.006(6) 0.023(7) -0.001(5)
F17 0.057(6) 0.090(10) 0.127(11) 0.015(8) 0.018(5) 0.010(5)
F18 0.060(8) 0.092(10) 0.112(7) 0.016(6) 0.021(6) 0.015(7)
O23 0.049(5) 0.058(4) 0.093(5) 0.003(3) -0.008(4) 0.001(3)
O24 0.050(8) 0.075(9) 0.099(6) 0.002(5) 0.006(5) -0.001(7)
O25 0.042(4) 0.064(9) 0.092(9) -0.007(7) 0.001(4) -0.004(4)
C67 0.054(6) 0.070(5) 0.105(7) 0.005(4) 0.017(5) 0.007(4)
S3 0.0248(6) 0.0223(6) 0.0218(6) 0.0054(5) -0.0027(5) 0.0040(5)
F7 0.058(3) 0.059(3) 0.032(2) -0.0144(18) -0.0036(18) -0.001(2)
F8 0.052(2) 0.0265(19) 0.072(3) 0.0084(18) 0.002(2) 0.0014(17)
F9 0.035(2) 0.047(2) 0.066(3) -0.009(2) 0.0085(19) 0.0115(17)
O14 0.0237(19) 0.033(2) 0.038(2) 0.0054(17) -0.0033(16) 0.0070(16)
O15 0.043(2) 0.032(2) 0.035(2) 0.0160(18) -0.0025(18) -0.0016(18)
O16 0.0242(18) 0.036(2) 0.0225(18) 0.0081(16) -0.0049(15) 0.0064(16)
C65 0.035(3) 0.029(3) 0.034(3) -0.002(2) -0.001(2) 0.005(2)
S5 0.0332(17) 0.0355(16) 0.0355(17) 0.0058(13) 0.0023(13) 0.0038(12)
F13 0.087(6) 0.066(5) 0.076(4) -0.012(3) 0.000(3) 0.024(4)
F15 0.048(4) 0.049(4) 0.129(7) 0.012(4) 0.024(4) 0.006(3)
F16 0.037(3) 0.049(4) 0.067(5) 0.008(3) 0.016(3) 0.007(3)
O20 0.034(3) 0.043(5) 0.043(4) 0.006(4) 0.003(3) 0.006(3)
O21 0.051(5) 0.063(6) 0.041(3) 0.010(3) 0.004(3) 0.010(4)
O22 0.042(4) 0.047(4) 0.042(4) 0.008(3) 0.002(3) -0.004(3)
C66 0.032(3) 0.043(3) 0.074(4) -0.005(3) 0.005(3) 0.002(2)
O32 0.111(5) 0.041(3) 0.060(4) 0.008(3) 0.002(3) 0.031(3)
C69 0.151(12) 0.040(7) 0.114(13) 0.009(7) 0.032(9) 0.028(7)
C70 0.146(12) 0.045(5) 0.047(8) 0.022(5) 0.013(7) 0.034(6)
C71 0.151(12) 0.068(9) 0.108(14) 0.032(9) 0.016(8) 0.022(7)
C72 0.158(13) 0.058(12) 0.15(4) 0.010(15) 0.043(15) 0.024(10)
C73 0.146(12) 0.045(5) 0.047(8) 0.022(5) 0.013(7) 0.034(6)
C74 0.151(12) 0.040(7) 0.114(13) 0.009(7) 0.032(9) 0.028(7)
O31 0.033(3) 0.132(6) 0.059(4) 0.051(4) -0.009(2) -0.011(3)
C78 0.059(5) 0.084(7) 0.050(5) 0.014(4) -0.007(4) 0.015(5)
C79 0.030(3) 0.093(6) 0.026(3) 0.022(3) 0.001(3) 0.001(3)
C80 0.044(4) 0.076(6) 0.064(5) 0.020(4) 0.014(4) 0.003(4)
O29 0.034(2) 0.043(3) 0.047(3) 0.009(2) -0.011(2) -0.0014(19)
C81 0.039(4) 0.047(4) 0.062(5) 0.009(3) -0.007(3) -0.002(3)
C82 0.028(3) 0.042(3) 0.037(3) 0.012(3) -0.001(2) -0.002(2)
C83 0.030(3) 0.054(4) 0.053(4) 0.017(3) -0.003(3) 0.001(3)
O30 0.103(5) 0.053(3) 0.060(4) -0.008(3) -0.048(3) 0.032(3)
C75 0.050(5) 0.125(10) 0.119(10) 0.035(8) -0.012(6) 0.002(6)
C76 0.056(4) 0.046(4) 0.050(4) 0.008(3) -0.022(4) 0.008(3)
C77 0.053(5) 0.133(9) 0.048(5) 0.016(5) -0.006(4) 0.023(5)

loop_
_atom_type_symbol
_atom_type_description
_atom_type_scat_dispersion_real
_atom_type_scat_dispersion_imag
_atom_type_scat_source
C C 0.0033 0.0016 'International Tables Vol C Tables 4.2.6.8 and 6.1.1.4'
H H 0.0000 0.0000 'International Tables Vol C Tables 4.2.6.8 and 6.1.1.4'
Ag Ag -0.8971 1.1015 'International Tables Vol C Tables 4.2.6.8 and 6.1.1.4'
Cl Cl 0.1484 0.1585 'International Tables Vol C Tables 4.2.6.8 and 6.1.1.4'
F F 0.0171 0.0103 'International Tables Vol C Tables 4.2.6.8 and 6.1.1.4'
N N 0.0061 0.0033 'International Tables Vol C Tables 4.2.6.8 and 6.1.1.4'
O O 0.0106 0.0060 'International Tables Vol C Tables 4.2.6.8 and 6.1.1.4'
S S 0.1246 0.1234 'International Tables Vol C Tables 4.2.6.8 and 6.1.1.4'

loop_
_geom_angle_atom_site_label_1
_geom_angle_atom_site_label_2
_geom_angle_atom_site_label_3
_geom_angle
_geom_angle_site_symmetry_1
_geom_angle_site_symmetry_3
N7 Ag1 N3 178.82(17) . .
N5 Ag2 O19 124.60(14) . .
N6 Ag2 O19 84.54(15) . .
N6 Ag2 N5 72.03(15) . .
N11 Ag2 O19 106.17(16) . .
N11 Ag2 N5 122.44(17) . .
N11 Ag2 N6 143.87(18) . .
N9 Ag3 N10 71.29(15) . .
N9 Ag3 N13 147.94(15) . .
N9 Ag3 N14 136.43(15) . .
N13 Ag3 N10 137.44(15) . .
N13 Ag3 N14 71.07(15) . .
N14 Ag3 N10 84.66(15) . .
N1 Ag4 O9 90.26(15) 2_666 .
N1 Ag4 N2 71.65(15) 2_666 2_666
N2 Ag4 O9 132.30(16) 2_666 .
N15 Ag4 O9 111.05(16) . .
N15 Ag4 N1 140.83(18) . 2_666
N15 Ag4 N2 110.33(16) . 2_666
O9 S1 O11 113.7(4) . .
O9 S1 O13 108.2(9) . .
O9 S1 C61 103.6(8) . .
O9 S1 C62 104.9(5) . .
O10 S1 O9 114.8(8) . .
O10 S1 O13 114.5(14) . .
O10 S1 C61 108.5(14) . .
O11 S1 C62 103.8(8) . .
O12 S1 O9 117.7(4) . .
O12 S1 O11 113.0(5) . .
O12 S1 C62 101.5(8) . .
O13 S1 C61 106.4(14) . .
O17 S2 O19 115.1(4) . .
O17 S2 C64 102.8(3) . .
O18 S2 O17 114.2(5) . .
O18 S2 O19 114.2(4) . .
O18 S2 C64 104.6(4) . .
O19 S2 C64 103.9(3) . .
S1 O9 Ag4 132.0(3) . .
S2 O19 Ag2 118.9(3) . .
C1 N1 Ag4 118.0(3) . 2_666
C5 N1 Ag4 122.9(3) . 2_666
C5 N1 C1 117.3(4) . .
C13 N2 Ag4 113.3(3) . 2_666
C14 N2 Ag4 126.4(3) . 2_666
C14 N2 C13 117.5(4) . .
C12 N3 Ag1 121.8(3) . .
C12 N3 C15 117.9(4) . .
C15 N3 Ag1 120.1(3) . .
O1 N4 C9 118.4(4) . .
O2 N4 O1 123.5(5) . .
O2 N4 C9 118.1(5) . .
C16 N5 Ag2 124.1(3) . .
C16 N5 C20 116.9(5) . .
C20 N5 Ag2 114.8(3) . .
C27 N6 Ag2 115.7(3) . .
C27 N6 C30 118.2(4) . .
C30 N6 Ag2 125.3(3) . .
C28 N7 Ag1 121.0(3) . .
C28 N7 C29 117.5(5) . .
C29 N7 Ag1 121.4(4) . .
O3 N8 C24 118.4(5) . .
O4 N8 O3 124.0(5) . .
O4 N8 C24 117.6(5) . .
C31 N9 Ag3 122.6(3) . .
C31 N9 C35 118.2(5) . .
C35 N9 Ag3 119.1(3) . .
C42 N10 Ag3 110.7(3) . .
C45 N10 Ag3 128.2(4) . .
C45 N10 C42 117.6(5) . .
C43 N11 Ag2 123.6(4) . .
C44 N11 Ag2 118.9(4) . .
C44 N11 C43 117.3(5) . .
O5 N12 C39 117.6(6) . .
O6 N12 O5 123.7(6) . .
O6 N12 C39 118.7(6) . .
C46 N13 Ag3 122.3(3) . .
C50 N13 Ag3 119.4(3) . .
C50 N13 C46 118.1(4) . .
C57 N14 Ag3 111.8(3) . .
C57 N14 C60 117.8(5) . .
C60 N14 Ag3 128.4(4) . .
C58 N15 Ag4 122.2(4) . .
C59 N15 Ag4 120.5(4) . .
C59 N15 C58 117.2(5) . .
O7 N16 O8 124.4(5) . .
O7 N16 C54 118.5(5) . .
O8 N16 C54 117.1(5) . .
N1 C1 C2 123.2(5) . .
N1 C1 C13 116.2(4) . .
C2 C1 C13 120.5(4) . .
C1 C2 H2 120.2 . .
C1 C2 C3 119.6(5) . .
C3 C2 H2 120.2 . .
C2 C3 C4 117.1(5) . .
C2 C3 C6 120.8(4) . .
C4 C3 C6 122.1(4) . .
C3 C4 H4 120.3 . .
C5 C4 C3 119.4(5) . .
C5 C4 H4 120.3 . .
N1 C5 C4 123.4(5) . .
N1 C5 H5 118.3 . .
C4 C5 H5 118.3 . .
C7 C6 C3 120.2(4) . .
C11 C6 C3 120.8(5) . .
C11 C6 C7 119.0(5) . .
C6 C7 H7 119.6 . .
C8 C7 C6 120.7(5) . .
C8 C7 H7 119.6 . .
C7 C8 H8 120.8 . .
C7 C8 C9 118.5(5) . .
C9 C8 H8 120.8 . .
C8 C9 N4 118.7(5) . .
C10 C9 N4 118.7(5) . .
C10 C9 C8 122.6(5) . .
C9 C10 H10 119(4) . .
C9 C10 C11 118.2(5) . .
C11 C10 H10 123(4) . .
C6 C11 H11 117(4) . .
C10 C11 C6 120.9(5) . .
C10 C11 H11 122(4) . .
N3 C12 H12 119.3 . .
N3 C12 C13 121.4(5) . .
C13 C12 H12 119.3 . .
N2 C13 C1 117.5(4) . .
N2 C13 C12 120.7(5) . .
C12 C13 C1 121.8(4) . .
N2 C14 H14 118.8 . .
N2 C14 C15 122.3(5) . .
C15 C14 H14 118.8 . .
N3 C15 C14 120.0(5) . .
N3 C15 H15 120.0 . .
C14 C15 H15 120.0 . .
N5 C16 C17 123.9(5) . .
N5 C16 H16 119(6) . .
C17 C16 H16 116(6) . .
C16 C17 H17 120.3 . .
C16 C17 C18 119.3(5) . .
C18 C17 H17 120.3 . .
C17 C18 C21 121.8(5) . .
C19 C18 C17 116.8(5) . .
C19 C18 C21 121.4(5) . .
C18 C19 H19 120.1 . .
C20 C19 C18 119.8(5) . .
C20 C19 H19 120.1 . .
N5 C20 C19 123.2(5) . .
N5 C20 C27 115.6(5) . .
C19 C20 C27 121.2(4) . .
C22 C21 C18 121.1(5) . .
C22 C21 C26 119.0(5) . .
C26 C21 C18 119.9(5) . .
C21 C22 H22 119.5 . .
C23 C22 C21 120.9(5) . .
C23 C22 H22 119.5 . .
C22 C23 H23 120.8 . .
C22 C23 C24 118.3(5) . .
C24 C23 H23 120.8 . .
C23 C24 N8 118.8(5) . .
C23 C24 C25 122.4(5) . .
C25 C24 N8 118.8(5) . .
C24 C25 H25 120.7 . .
C26 C25 C24 118.5(5) . .
C26 C25 H25 120.7 . .
C21 C26 H26 119.6 . .
C25 C26 C21 120.9(5) . .
C25 C26 H26 119.6 . .
N6 C27 C20 117.9(4) . .
N6 C27 C28 120.4(5) . .
C28 C27 C20 121.7(4) . .
N7 C28 C27 121.7(5) . .
N7 C28 H28 119.1 . .
C27 C28 H28 119.1 . .
N7 C29 H29 119.6 . .
N7 C29 C30 120.8(5) . .
C30 C29 H29 119.6 . .
N6 C30 C29 121.3(5) . .
N6 C30 H30 119.3 . .
C29 C30 H30 119.3 . .
N9 C31 C32 122.8(5) . .
N9 C31 H31 118(6) . .
C32 C31 H31 119(6) . .
C31 C32 H32 120.1 . .
C31 C32 C33 119.9(5) . .
C33 C32 H32 120.1 . .
C32 C33 C36 122.2(5) . .
C34 C33 C32 117.5(5) . .
C34 C33 C36 120.3(5) . .
C33 C34 H34 120.0 . .
C33 C34 C35 119.9(5) . .
C35 C34 H34 120.0 . .
N9 C35 C34 121.6(5) . .
N9 C35 C42 117.3(5) . .
C34 C35 C42 121.1(5) . .
C37 C36 C33 120.5(5) . .
C37 C36 C41 119.1(5) . .
C41 C36 C33 120.3(5) . .
C36 C37 H37 119.7 . .
C36 C37 C38 120.7(6) . .
C38 C37 H37 119.7 . .
C37 C38 H38 120.8 . .
C39 C38 C37 118.3(6) . .
C39 C38 H38 120.8 . .
C38 C39 N12 119.0(6) . .
C38 C39 C40 122.4(6) . .
C40 C39 N12 118.6(6) . .
C39 C40 H40 120.7 . .
C41 C40 C39 118.5(6) . .
C41 C40 H40 120.7 . .
C36 C41 H41 119.5 . .
C40 C41 C36 120.9(6) . .
C40 C41 H41 119.5 . .
N10 C42 C35 118.6(4) . .
N10 C42 C43 120.1(5) . .
C43 C42 C35 121.4(5) . .
N11 C43 C42 121.8(5) . .
N11 C43 H43 119.1 . .
C42 C43 H43 119.1 . .
N11 C44 H44 119.7 . .
N11 C44 C45 120.6(5) . .
C45 C44 H44 119.7 . .
N10 C45 C44 122.6(5) . .
N10 C45 H45 118.7 . .
C44 C45 H45 118.7 . .
N13 C46 H46 118.7 . .
N13 C46 C47 122.7(5) . .
C47 C46 H46 118.7 . .
C46 C47 H47 120.2 . .
C48 C47 C46 119.7(5) . .
C48 C47 H47 120.2 . .
C47 C48 C49 117.6(5) . .
C47 C48 C51 122.5(4) . .
C49 C48 C51 119.9(5) . .
C48 C49 H49 120.1 . .
C50 C49 C48 119.9(5) . .
C50 C49 H49 120.1 . .
N13 C50 C49 122.0(4) . .
N13 C50 C57 117.2(4) . .
C49 C50 C57 120.8(5) . .
C52 C51 C48 120.3(4) . .
C52 C51 C56 119.8(5) . .
C56 C51 C48 119.9(5) . .
C51 C52 H52 120.0 . .
C53 C52 C51 120.1(5) . .
C53 C52 H52 120.0 . .
C52 C53 H53 120.8 . .
C54 C53 C52 118.4(5) . .
C54 C53 H53 120.8 . .
C53 C54 N16 117.9(5) . .
C55 C54 N16 119.0(5) . .
C55 C54 C53 123.1(5) . .
C54 C55 H55 120.6 . .
C54 C55 C56 118.7(5) . .
C56 C55 H55 120.6 . .
C51 C56 H56 120.0 . .
C55 C56 C51 119.9(5) . .
C55 C56 H56 120.0 . .
N14 C57 C50 118.1(5) . .
N14 C57 C58 120.5(5) . .
C58 C57 C50 121.4(5) . .
N15 C58 C57 121.9(5) . .
N15 C58 H58 119.0 . .
C57 C58 H58 119.0 . .
N15 C59 H59 119.4 . .
N15 C59 C60 121.1(5) . .
C60 C59 H59 119.4 . .
N14 C60 C59 121.4(5) . .
N14 C60 H60 119.3 . .
C59 C60 H60 119.3 . .
F1 C61 S1 112.0(17) . .
F1 C61 F2 111(3) . .
F1 C61 F3 108(2) . .
F2 C61 S1 111.2(19) . .
F2 C61 F3 95.1(18) . .
F3 C61 S1 118(2) . .
F4 C62 S1 115.9(14) . .
F4 C62 F5 103.7(14) . .
F4 C62 F6 106.8(16) . .
F5 C62 S1 108.6(13) . .
F5 C62 F6 109.0(16) . .
F6 C62 S1 112.3(9) . .
F19 C64 S2 111.2(5) . .
F19 C64 F20 107.7(6) . .
F20 C64 S2 110.8(5) . .
F21 C64 S2 110.1(5) . .
F21 C64 F19 108.9(6) . .
F21 C64 F20 108.0(6) . .
Cl1A C63 Cl2A 104.6(4) . .
Cl1A C63 Cl3A 102.3(4) . .
Cl1A C63 Cl4B 104.0(4) . .
Cl2A C63 Cl3A 107.2(4) . .
Cl2B C63 Cl1A 117.8(5) . .
Cl2B C63 Cl3B 107.6(5) . .
Cl2B C63 Cl4B 105.4(5) . .
Cl3B C63 Cl1A 111.6(4) . .
Cl3B C63 Cl4B 109.9(4) . .
Cl4A C63 Cl1A 116.5(5) . .
Cl4A C63 Cl2A 116.1(5) . .
Cl4A C63 Cl3A 108.9(4) . .
O26 S6 C68 102.4 . .
O27 S6 O26 115.5 . .
O27 S6 C68 102.4 . .
O28 S6 O26 115.5 . .
O28 S6 O27 115.5 . .
O28 S6 C68 102.4 . .
F10 C68 S6 111.9 . .
F10 C68 F12 106.9 . .
F11 C68 S6 111.9 . .
F11 C68 F10 107.0 . .
F11 C68 F12 107.0 . .
F12 C68 S6 111.8 . .
O23 S4 O24 115.5 . .
O23 S4 O25 115.5 . .
O23 S4 C67 102.4 . .
O24 S4 O25 115.5 . .
O24 S4 C67 102.4 . .
O25 S4 C67 102.4 . .
F14 C67 S4 111.9 . .
F17 C67 S4 111.9 . .
F17 C67 F14 107.0 . .
F18 C67 S4 111.8 . .
F18 C67 F14 107.0 . .
F18 C67 F17 107.0 . .
O14 S3 C65 103.5(3) . .
O15 S3 O14 114.1(3) . .
O15 S3 C65 104.3(3) . .
O16 S3 O14 115.8(2) . .
O16 S3 O15 113.6(2) . .
O16 S3 C65 103.6(3) . .
S3 O14 Ag1 155.23(19) . 1_655
F7 C65 S3 110.2(4) . .
F7 C65 F8 108.2(5) . .
F7 C65 F9 108.5(5) . .
F8 C65 S3 110.4(4) . .
F8 C65 F9 108.6(5) . .
F9 C65 S3 110.9(4) . .
O20 S5 C66 102.4 . .
O21 S5 O20 115.5 . .
O21 S5 C66 102.3 . .
O22 S5 O20 115.6 . .
O22 S5 O21 115.5 . .
O22 S5 C66 102.5 . .
F13 C66 S5 111.8 . .
F15 C66 S5 111.9 . .
F15 C66 F13 107.0 . .
F16 C66 S5 111.9 . .
F16 C66 F13 106.9 . .
F16 C66 F15 107.0 . .
H69A C69 H69B 109.5 . .
H69A C69 H69C 109.5 . .
H69B C69 H69C 109.5 . .
C70 C69 H69A 109.5 . .
C70 C69 H69B 109.5 . .
C70 C69 H69C 109.5 . .
O32 C70 C69 122(2) . .
O32 C70 C71 123.9(16) . .
C69 C70 C71 114.5(15) . .
C70 C71 H71A 109.5 . .
C70 C71 H71B 109.5 . .
C70 C71 H71C 109.5 . .
H71A C71 H71B 109.5 . .
H71A C71 H71C 109.5 . .
H71B C71 H71C 109.5 . .
H72A C72 H72B 109.5 . .
H72A C72 H72C 109.5 . .
H72B C72 H72C 109.5 . .
C73 C72 H72A 109.5 . .
C73 C72 H72B 109.5 . .
C73 C72 H72C 109.5 . .
O32 C73 C72 107(3) . .
O32 C73 C74 130(3) . .
C74 C73 C72 118(3) . .
C73 C74 H74A 109.5 . .
C73 C74 H74B 109.5 . .
C73 C74 H74C 109.5 . .
H74A C74 H74B 109.5 . .
H74A C74 H74C 109.5 . .
H74B C74 H74C 109.5 . .
H78A C78 H78B 109.5 . .
H78A C78 H78C 109.5 . .
H78B C78 H78C 109.5 . .
C79 C78 H78A 109.5 . .
C79 C78 H78B 109.5 . .
C79 C78 H78C 109.5 . .
O31 C79 C78 122.8(8) . .
O31 C79 C80 120.0(8) . .
C78 C79 C80 117.2(7) . .
C79 C80 H80A 109.5 . .
C79 C80 H80B 109.5 . .
C79 C80 H80C 109.5 . .
H80A C80 H80B 109.5 . .
H80A C80 H80C 109.5 . .
H80B C80 H80C 109.5 . .
H81A C81 H81B 109.5 . .
H81A C81 H81C 109.5 . .
H81B C81 H81C 109.5 . .
C82 C81 H81A 109.5 . .
C82 C81 H81B 109.5 . .
C82 C81 H81C 109.5 . .
O29 C82 C81 121.6(6) . .
O29 C82 C83 122.1(6) . .
C81 C82 C83 116.4(6) . .
C82 C83 H83A 109.5 . .
C82 C83 H83B 109.5 . .
C82 C83 H83C 109.5 . .
H83A C83 H83B 109.5 . .
H83A C83 H83C 109.5 . .
H83B C83 H83C 109.5 . .
H75A C75 H75B 109.5 . .
H75A C75 H75C 109.5 . .
H75B C75 H75C 109.5 . .
C76 C75 H75A 109.5 . .
C76 C75 H75B 109.5 . .
C76 C75 H75C 109.5 . .
O30 C76 C75 122.6(8) . .
O30 C76 C77 121.3(9) . .
C75 C76 C77 116.1(7) . .
C76 C77 H77A 109.5 . .
C76 C77 H77B 109.5 . .
C76 C77 H77C 109.5 . .
H77A C77 H77B 109.5 . .
H77A C77 H77C 109.5 . .
H77B C77 H77C 109.5 . .

loop_
_geom_bond_atom_site_label_1
_geom_bond_atom_site_label_2
_geom_bond_distance
_geom_bond_site_symmetry_2
Ag1 N3 2.169(4) .
Ag1 N7 2.159(4) .
Ag2 O19 2.640(4) .
Ag2 N5 2.342(4) .
Ag2 N6 2.314(4) .
Ag2 N11 2.203(5) .
Ag3 N9 2.246(4) .
Ag3 N10 2.460(4) .
Ag3 N13 2.249(4) .
Ag3 N14 2.458(5) .
Ag4 O9 2.509(5) .
Ag4 N1 2.289(4) 2_666
Ag4 N2 2.395(4) 2_666
Ag4 N15 2.221(5) .
S1 O9 1.454(5) .
S1 O10 1.338(15) .
S1 O11 1.490(8) .
S1 O12 1.408(8) .
S1 O13 1.499(18) .
S1 C61 1.74(2) .
S1 C62 1.812(14) .
S2 O17 1.425(6) .
S2 O18 1.418(6) .
S2 O19 1.436(4) .
S2 C64 1.818(7) .
F1 C61 1.31(3) .
F2 C61 1.32(4) .
F3 C61 1.36(4) .
F4 C62 1.22(2) .
F5 C62 1.32(2) .
F6 C62 1.323(15) .
F19 C64 1.319(8) .
F20 C64 1.336(8) .
F21 C64 1.315(8) .
O1 N4 1.232(6) .
O2 N4 1.226(6) .
O3 N8 1.235(7) .
O4 N8 1.229(7) .
O5 N12 1.233(8) .
O6 N12 1.214(8) .
O7 N16 1.215(7) .
O8 N16 1.221(7) .
N1 Ag4 2.289(4) 2_666
N1 C1 1.348(6) .
N1 C5 1.333(7) .
N2 Ag4 2.395(4) 2_666
N2 C13 1.346(6) .
N2 C14 1.325(7) .
N3 C12 1.330(7) .
N3 C15 1.350(7) .
N4 C9 1.457(7) .
N5 C16 1.334(7) .
N5 C20 1.348(6) .
N6 C27 1.337(6) .
N6 C30 1.344(7) .
N7 C28 1.339(7) .
N7 C29 1.348(7) .
N8 C24 1.463(8) .
N9 C31 1.346(7) .
N9 C35 1.347(6) .
N10 C42 1.334(7) .
N10 C45 1.321(7) .
N11 C43 1.336(7) .
N11 C44 1.331(8) .
N12 C39 1.469(8) .
N13 C46 1.351(6) .
N13 C50 1.349(7) .
N14 C57 1.332(6) .
N14 C60 1.338(7) .
N15 C58 1.341(7) .
N15 C59 1.329(7) .
N16 C54 1.484(7) .
C1 C2 1.384(7) .
C1 C13 1.489(7) .
C2 H2 0.9500 .
C2 C3 1.397(7) .
C3 C4 1.399(7) .
C3 C6 1.478(7) .
C4 H4 0.9500 .
C4 C5 1.392(8) .
C5 H5 0.9500 .
C6 C7 1.405(7) .
C6 C11 1.402(7) .
C7 H7 0.9500 .
C7 C8 1.379(7) .
C8 H8 0.9500 .
C8 C9 1.392(7) .
C9 C10 1.383(7) .
C10 H10 0.96(6) .
C10 C11 1.387(8) .
C11 H11 0.86(6) .
C12 H12 0.9500 .
C12 C13 1.398(7) .
C14 H14 0.9500 .
C14 C15 1.394(7) .
C15 H15 0.9500 .
C16 C17 1.381(8) .
C16 H16 0.949(10) .
C17 H17 0.9500 .
C17 C18 1.401(7) .
C18 C19 1.398(7) .
C18 C21 1.483(8) .
C19 H19 0.9500 .
C19 C20 1.380(7) .
C20 C27 1.487(7) .
C21 C22 1.397(7) .
C21 C26 1.404(7) .
C22 H22 0.9500 .
C22 C23 1.385(8) .
C23 H23 0.9500 .
C23 C24 1.387(8) .
C24 C25 1.388(8) .
C25 H25 0.9500 .
C25 C26 1.378(8) .
C26 H26 0.9500 .
C27 C28 1.396(7) .
C28 H28 0.9500 .
C29 H29 0.9500 .
C29 C30 1.387(7) .
C30 H30 0.9500 .
C31 C32 1.381(8) .
C31 H31 0.953(10) .
C32 H32 0.9500 .
C32 C33 1.392(7) .
C33 C34 1.386(8) .
C33 C36 1.484(7) .
C34 H34 0.9500 .
C34 C35 1.406(7) .
C35 C42 1.479(7) .
C36 C37 1.393(8) .
C36 C41 1.403(8) .
C37 H37 0.9500 .
C37 C38 1.404(8) .
C38 H38 0.9500 .
C38 C39 1.373(9) .
C39 C40 1.397(9) .
C40 H40 0.9500 .
C40 C41 1.377(8) .
C41 H41 0.9500 .
C42 C43 1.403(7) .
C43 H43 0.9500 .
C44 H44 0.9500 .
C44 C45 1.385(8) .
C45 H45 0.9500 .
C46 H46 0.9500 .
C46 C47 1.388(7) .
C47 H47 0.9500 .
C47 C48 1.385(7) .
C48 C49 1.403(7) .
C48 C51 1.485(7) .
C49 H49 0.9500 .
C49 C50 1.389(7) .
C50 C57 1.493(7) .
C51 C52 1.401(8) .
C51 C56 1.401(7) .
C52 H52 0.9500 .
C52 C53 1.395(7) .
C53 H53 0.9500 .
C53 C54 1.385(8) .
C54 C55 1.367(8) .
C55 H55 0.9500 .
C55 C56 1.399(7) .
C56 H56 0.9500 .
C57 C58 1.388(8) .
C58 H58 0.9500 .
C59 H59 0.9500 .
C59 C60 1.390(8) .
C60 H60 0.9500 .
Cl1A C63 1.753(7) .
Cl2A C63 1.765(8) .
Cl2B C63 1.726(9) .
Cl3A C63 1.868(9) .
Cl3B C63 1.747(10) .
Cl4A C63 1.711(8) .
Cl4B C63 1.790(9) .
S6 O26 1.4462 .
S6 O27 1.4450 .
S6 O28 1.4447 .
S6 C68 1.8513 .
F10 C68 1.3384 .
F11 C68 1.3382 .
F12 C68 1.3390 .
S4 O23 1.4440 .
S4 O24 1.4450 .
S4 O25 1.4455 .
S4 C67 1.8514 .
F14 C67 1.3386 .
F17 C67 1.3382 .
F18 C67 1.3378 .
S3 O14 1.447(4) .
S3 O15 1.443(4) .
S3 O16 1.432(4) .
S3 C65 1.838(6) .
F7 C65 1.330(7) .
F8 C65 1.330(8) .
F9 C65 1.330(7) .
O14 Ag1 11.260(4) 1_655
S5 O20 1.4451 .
S5 O21 1.4451 .
S5 O22 1.4437 .
S5 C66 1.8515 .
F13 C66 1.3394 .
F15 C66 1.3390 .
F16 C66 1.3374 .
O32 C70 1.191(18) .
O32 C73 1.17(3) .
C69 H69A 0.9800 .
C69 H69B 0.9800 .
C69 H69C 0.9800 .
C69 C70 1.48(2) .
C70 C71 1.63(3) .
C71 H71A 0.9800 .
C71 H71B 0.9800 .
C71 H71C 0.9800 .
C72 H72A 0.9800 .
C72 H72B 0.9800 .
C72 H72C 0.9800 .
C72 C73 1.52(3) .
C73 C74 1.50(3) .
C74 H74A 0.9800 .
C74 H74B 0.9800 .
C74 H74C 0.9800 .
O31 C79 1.222(8) .
C78 H78A 0.9800 .
C78 H78B 0.9800 .
C78 H78C 0.9800 .
C78 C79 1.483(12) .
C79 C80 1.491(11) .
C80 H80A 0.9800 .
C80 H80B 0.9800 .
C80 H80C 0.9800 .
O29 C82 1.220(7) .
C81 H81A 0.9800 .
C81 H81B 0.9800 .
C81 H81C 0.9800 .
C81 C82 1.498(10) .
C82 C83 1.500(9) .
C83 H83A 0.9800 .
C83 H83B 0.9800 .
C83 H83C 0.9800 .
O30 C76 1.190(9) .
C75 H75A 0.9800 .
C75 H75B 0.9800 .
C75 H75C 0.9800 .
C75 C76 1.469(14) .
C76 C77 1.471(11) .
C77 H77A 0.9800 .
C77 H77B 0.9800 .
C77 H77C 0.9800 .
